data_4103635
loop_
_publ_author_name
'K. Cory MacLeod'
'Julia L. Conway'
'Brian O. Patrick'
'Kevin M. Smith'

_publ_section_title
;
 Exploring Chromium(III)-Alkyl Bond Homolysis with CpCr[(ArNCMe)2CH](R)
 Complexes
;
_journal_name_full 'Journal of the American Chemical Society'
_journal_page_first 17325
_journal_page_last 17334
_journal_paper_doi 10.1021/ja1083392
_journal_volume 132
_journal_year 2010
_chemical_formula_sum 'C28 H35 Cr N2'
_chemical_formula_weight 451.58
_chemical_name_systematic
;
 ?
;
_space_group_IT_number 1
_symmetry_cell_setting triclinic
_symmetry_space_group_name_Hall 'P 1'
_symmetry_space_group_name_H-M 'P 1'
_atom_sites_solution_hydrogens geom
_atom_sites_solution_primary direct
_atom_sites_solution_secondary difmap
_audit_creation_method SHELXL-97
_cell_angle_alpha 90.296(7)
_cell_angle_beta 86.824(7)
_cell_angle_gamma 73.539(7)
_cell_formula_units_Z 2
_cell_length_a 7.8310(10)
_cell_length_b 10.996(2)
_cell_length_c 14.697(3)
_cell_measurement_reflns_used 3415
_cell_measurement_temperature 173(2)
_cell_measurement_theta_max 24.55
_cell_measurement_theta_min 2.72
_cell_volume 1211.5(4)
_computing_structure_refinement 'SHELXL-97 (Sheldrick, 2008)'
_diffrn_ambient_temperature 173(2)
_diffrn_measured_fraction_theta_full 0.967
_diffrn_measured_fraction_theta_max 0.967
_diffrn_measurement_device_type 'Bruker X8 APEX II'
_diffrn_measurement_method 'area detector'
_diffrn_radiation_monochromator graphite
_diffrn_radiation_source 'fine-focus sealed tube'
_diffrn_radiation_type MoK\a
_diffrn_radiation_wavelength 0.71073
_diffrn_reflns_av_R_equivalents 0.040
_diffrn_reflns_av_sigmaI/netI 0.0849
_diffrn_reflns_limit_h_max 9
_diffrn_reflns_limit_h_min -9
_diffrn_reflns_limit_k_max 13
_diffrn_reflns_limit_k_min -13
_diffrn_reflns_limit_l_max 18
_diffrn_reflns_limit_l_min -18
_diffrn_reflns_number 17701
_diffrn_reflns_theta_full 26.36
_diffrn_reflns_theta_max 26.36
_diffrn_reflns_theta_min 1.39
_exptl_absorpt_coefficient_mu 0.489
_exptl_absorpt_correction_T_max 0.962
_exptl_absorpt_correction_T_min 0.754
_exptl_absorpt_correction_type multi-scan
_exptl_crystal_colour black
_exptl_crystal_density_diffrn 1.238
_exptl_crystal_density_method 'not measured'
_exptl_crystal_description tablet
_exptl_crystal_F_000 482
_exptl_crystal_size_max 0.35
_exptl_crystal_size_mid 0.10
_exptl_crystal_size_min 0.08
_refine_diff_density_max 0.515
_refine_diff_density_min -0.253
_refine_diff_density_rms 0.056
_refine_ls_abs_structure_details 'Flack H D (1983), Acta Cryst. A39, 876-881'
_refine_ls_abs_structure_Flack 0.01(2)
_refine_ls_extinction_method none
_refine_ls_goodness_of_fit_ref 0.966
_refine_ls_hydrogen_treatment constr
_refine_ls_matrix_type full
_refine_ls_number_parameters 574
_refine_ls_number_reflns 17701
_refine_ls_number_restraints 3
_refine_ls_restrained_S_all 0.966
_refine_ls_R_factor_all 0.0641
_refine_ls_R_factor_gt 0.0458
_refine_ls_shift/su_max 0.025
_refine_ls_shift/su_mean 0.001
_refine_ls_structure_factor_coef Fsqd
_refine_ls_weighting_details 'calc w=1/[\s^2^(Fo^2^)+(0.0883P)^2^+0.0000P] where P=(Fo^2^+2Fc^2^)/3'
_refine_ls_weighting_scheme calc
_refine_ls_wR_factor_gt 0.1204
_refine_ls_wR_factor_ref 0.1505
_reflns_number_gt 13946
_reflns_number_total 17701
_reflns_threshold_expression >2\s(I)
_cod_data_source_file ja1083392_si_002_08.cif
_cod_data_source_block 5_Xyl_CH2CH3
_cod_database_code 4103635

loop_
_symmetry_equiv_pos_as_xyz
'x, y, z'

loop_
_atom_site_label
_atom_site_type_symbol
_atom_site_fract_x
_atom_site_fract_y
_atom_site_fract_z
_atom_site_U_iso_or_equiv
_atom_site_adp_type
_atom_site_occupancy
_atom_site_symmetry_multiplicity
_atom_site_calc_flag
_atom_site_refinement_flags
C1 C 0.4562(7) 0.4622(5) 0.1285(3) 0.0372(14) Uani 1 1 d .
H1A H 0.5053 0.3722 0.1419 0.056 Uiso 1 1 calc R
H1B H 0.5383 0.4882 0.0852 0.056 Uiso 1 1 calc R
H1C H 0.3405 0.4754 0.1018 0.056 Uiso 1 1 calc R
C2 C 0.4324(6) 0.5399(4) 0.2150(3) 0.0234(11) Uani 1 1 d .
C3 C 0.4988(6) 0.6432(4) 0.2140(3) 0.0231(11) Uani 1 1 d .
H3 H 0.5804 0.6464 0.1644 0.028 Uiso 1 1 calc R
C4 C 0.4602(6) 0.7450(4) 0.2780(3) 0.0166(11) Uani 1 1 d .
C5 C 0.5035(7) 0.8651(4) 0.2447(4) 0.0322(14) Uani 1 1 d .
H5A H 0.3943 0.9361 0.2477 0.048 Uiso 1 1 calc R
H5B H 0.5536 0.8515 0.1816 0.048 Uiso 1 1 calc R
H5C H 0.5905 0.8846 0.2836 0.048 Uiso 1 1 calc R
C6 C 0.2421(7) 0.4189(5) 0.2737(4) 0.0229(13) Uani 1 1 d .
C7 C 0.3155(7) 0.2896(5) 0.2926(4) 0.0343(14) Uani 1 1 d .
C8 C 0.2093(8) 0.2080(5) 0.2828(4) 0.0399(15) Uani 1 1 d .
H8 H 0.2545 0.1210 0.2972 0.048 Uiso 1 1 calc R
C9 C 0.0407(8) 0.2519(5) 0.2526(4) 0.0414(15) Uani 1 1 d .
H9 H -0.0303 0.1955 0.2468 0.050 Uiso 1 1 calc R
C10 C -0.0268(7) 0.3780(5) 0.2305(3) 0.0362(13) Uani 1 1 d .
H10 H -0.1428 0.4071 0.2084 0.043 Uiso 1 1 calc R
C11 C 0.0743(7) 0.4623(4) 0.2403(3) 0.0252(12) Uani 1 1 d .
C12 C 0.5003(7) 0.2376(5) 0.3250(4) 0.0465(16) Uani 1 1 d .
H12A H 0.4942 0.2345 0.3917 0.070 Uiso 1 1 calc R
H12B H 0.5737 0.2925 0.3051 0.070 Uiso 1 1 calc R
H12C H 0.5536 0.1519 0.2993 0.070 Uiso 1 1 calc R
C13 C -0.0069(7) 0.6002(5) 0.2167(4) 0.0420(14) Uani 1 1 d .
H13A H -0.1151 0.6362 0.2559 0.063 Uiso 1 1 calc R
H13B H -0.0371 0.6054 0.1528 0.063 Uiso 1 1 calc R
H13C H 0.0792 0.6480 0.2263 0.063 Uiso 1 1 calc R
C14 C 0.3088(7) 0.8643(4) 0.4102(3) 0.0231(11) Uani 1 1 d .
C15 C 0.1337(6) 0.9374(4) 0.3969(3) 0.0250(12) Uani 1 1 d .
C16 C 0.0611(7) 1.0485(5) 0.4490(3) 0.0374(14) Uani 1 1 d .
H16 H -0.0583 1.0976 0.4418 0.045 Uiso 1 1 calc R
C17 C 0.1628(9) 1.0873(5) 0.5112(4) 0.0452(16) Uani 1 1 d .
H17 H 0.1111 1.1616 0.5478 0.054 Uiso 1 1 calc R
C18 C 0.3386(8) 1.0193(5) 0.5207(4) 0.0429(15) Uani 1 1 d .
H18 H 0.4084 1.0488 0.5618 0.051 Uiso 1 1 calc R
C19 C 0.4139(7) 0.9069(4) 0.4698(3) 0.0249(12) Uani 1 1 d .
C20 C 0.0248(7) 0.8988(5) 0.3273(4) 0.0362(13) Uani 1 1 d .
H20A H -0.0928 0.9612 0.3276 0.054 Uiso 1 1 calc R
H20B H 0.0105 0.8153 0.3421 0.054 Uiso 1 1 calc R
H20C H 0.0856 0.8947 0.2668 0.054 Uiso 1 1 calc R
C21 C 0.6080(8) 0.8337(5) 0.4815(4) 0.0467(16) Uani 1 1 d .
H21A H 0.6129 0.7564 0.5155 0.070 Uiso 1 1 calc R
H21B H 0.6658 0.8868 0.5151 0.070 Uiso 1 1 calc R
H21C H 0.6702 0.8108 0.4214 0.070 Uiso 1 1 calc R
C22 C 0.3231(7) 0.5139(5) 0.5592(4) 0.0371(14) Uani 1 1 d .
H22 H 0.4247 0.4693 0.5902 0.045 Uiso 1 1 calc R
C23 C 0.2241(8) 0.4602(5) 0.5037(3) 0.0395(15) Uani 1 1 d .
H23 H 0.2475 0.3727 0.4887 0.047 Uiso 1 1 calc R
C24 C 0.0847(7) 0.5584(6) 0.4742(3) 0.0377(14) Uani 1 1 d .
H24 H -0.0048 0.5480 0.4363 0.045 Uiso 1 1 calc R
C25 C 0.0952(7) 0.6715(5) 0.5078(4) 0.0355(14) Uani 1 1 d .
H25 H 0.0163 0.7527 0.4975 0.043 Uiso 1 1 calc R
C26 C 0.2465(7) 0.6449(5) 0.5612(3) 0.0340(14) Uani 1 1 d .
H26 H 0.2882 0.7056 0.5927 0.041 Uiso 1 1 calc R
C27 C 0.6294(6) 0.5063(5) 0.4197(4) 0.0361(14) Uani 1 1 d .
H27A H 0.6743 0.4856 0.3556 0.043 Uiso 1 1 calc R
H27B H 0.6735 0.5779 0.4386 0.043 Uiso 1 1 calc R
C28 C 0.7282(7) 0.3949(4) 0.4737(4) 0.0392(14) Uani 1 1 d .
H28A H 0.7132 0.4181 0.5387 0.059 Uiso 1 1 calc R
H28B H 0.8552 0.3710 0.4542 0.059 Uiso 1 1 calc R
H28C H 0.6803 0.3230 0.4633 0.059 Uiso 1 1 calc R
N1 N 0.3419(5) 0.5086(3) 0.2896(3) 0.0219(9) Uani 1 1 d .
N2 N 0.3786(5) 0.7454(3) 0.3586(2) 0.0166(9) Uani 1 1 d .
Cr1 Cr 0.35312(8) 0.58110(6) 0.41563(5) 0.0198(2) Uani 1 1 d .
C29 C 0.9048(6) 0.4012(4) 0.9674(3) 0.0230(11) Uani 1 1 d .
H29A H 0.9813 0.4215 0.9182 0.035 Uiso 1 1 calc R
H29B H 0.9690 0.3869 1.0235 0.035 Uiso 1 1 calc R
H29C H 0.7962 0.4720 0.9772 0.035 Uiso 1 1 calc R
C30 C 0.8559(6) 0.2839(5) 0.9418(4) 0.0195(12) Uani 1 1 d .
C31 C 0.8737(6) 0.1900(4) 1.0087(3) 0.0218(11) Uani 1 1 d .
H31 H 0.9443 0.1963 1.0580 0.026 Uiso 1 1 calc R
C32 C 0.7980(7) 0.0882(4) 1.0100(3) 0.0240(12) Uani 1 1 d .
C33 C 0.7916(7) 0.0266(5) 1.1021(3) 0.0366(14) Uani 1 1 d .
H33A H 0.6685 0.0507 1.1283 0.055 Uiso 1 1 calc R
H33B H 0.8675 0.0552 1.1431 0.055 Uiso 1 1 calc R
H33C H 0.8345 -0.0659 1.0942 0.055 Uiso 1 1 calc R
C34 C 0.7538(6) 0.3855(4) 0.8046(3) 0.0209(11) Uani 1 1 d .
C35 C 0.8809(7) 0.4162(5) 0.7453(4) 0.0344(13) Uani 1 1 d .
C36 C 0.8337(9) 0.5267(5) 0.6973(4) 0.0447(16) Uani 1 1 d .
H36 H 0.9196 0.5478 0.6571 0.054 Uiso 1 1 calc R
C37 C 0.6621(9) 0.6072(5) 0.7073(4) 0.0458(17) Uani 1 1 d .
H37 H 0.6316 0.6833 0.6739 0.055 Uiso 1 1 calc R
C38 C 0.5372(8) 0.5792(4) 0.7638(4) 0.0398(15) Uani 1 1 d .
H38 H 0.4197 0.6352 0.7690 0.048 Uiso 1 1 calc R
C39 C 0.5791(7) 0.4684(4) 0.8147(3) 0.0295(12) Uani 1 1 d .
C40 C 1.0706(7) 0.3273(6) 0.7322(4) 0.0480(16) Uani 1 1 d .
H40A H 1.1419 0.3654 0.6905 0.072 Uiso 1 1 calc R
H40B H 1.0666 0.2458 0.7066 0.072 Uiso 1 1 calc R
H40C H 1.1248 0.3138 0.7912 0.072 Uiso 1 1 calc R
C41 C 0.4370(6) 0.4410(5) 0.8793(3) 0.0350(13) Uani 1 1 d .
H41A H 0.4085 0.3649 0.8579 0.052 Uiso 1 1 calc R
H41B H 0.3293 0.5133 0.8811 0.052 Uiso 1 1 calc R
H41C H 0.4814 0.4273 0.9405 0.052 Uiso 1 1 calc R
C42 C 0.6141(7) -0.0335(5) 0.9589(3) 0.0236(13) Uani 1 1 d .
C43 C 0.4401(7) 0.0192(4) 0.9907(3) 0.0239(11) Uani 1 1 d .
C44 C 0.3317(7) -0.0599(5) 1.0071(3) 0.0343(13) Uani 1 1 d .
H44 H 0.2111 -0.0248 1.0290 0.041 Uiso 1 1 calc R
C45 C 0.3983(7) -0.1892(5) 0.9917(4) 0.0354(13) Uani 1 1 d .
H45 H 0.3236 -0.2426 1.0036 0.042 Uiso 1 1 calc R
C46 C 0.5711(8) -0.2407(5) 0.9596(4) 0.0367(14) Uani 1 1 d .
H46 H 0.6131 -0.3296 0.9479 0.044 Uiso 1 1 calc R
C47 C 0.6896(8) -0.1659(5) 0.9431(4) 0.0325(14) Uani 1 1 d .
C48 C 0.3628(7) 0.1601(5) 1.0071(4) 0.0432(15) Uani 1 1 d .
H48A H 0.4514 0.1944 1.0342 0.065 Uiso 1 1 calc R
H48B H 0.2561 0.1762 1.0487 0.065 Uiso 1 1 calc R
H48C H 0.3305 0.2013 0.9490 0.065 Uiso 1 1 calc R
C49 C 0.8798(8) -0.2273(5) 0.9120(4) 0.0478(17) Uani 1 1 d .
H49A H 0.9564 -0.1829 0.9402 0.072 Uiso 1 1 calc R
H49B H 0.8938 -0.2229 0.8456 0.072 Uiso 1 1 calc R
H49C H 0.9140 -0.3163 0.9300 0.072 Uiso 1 1 calc R
C50 C 0.7884(8) 0.0112(6) 0.6700(4) 0.0407(15) Uani 1 1 d .
H50 H 0.8962 -0.0432 0.6430 0.049 Uiso 1 1 calc R
C51 C 0.7247(8) 0.1438(5) 0.6613(3) 0.0348(14) Uani 1 1 d .
H51 H 0.7847 0.1953 0.6284 0.042 Uiso 1 1 calc R
C52 C 0.5594(7) 0.1867(5) 0.7088(4) 0.0371(14) Uani 1 1 d .
H52 H 0.4866 0.2721 0.7124 0.044 Uiso 1 1 calc R
C53 C 0.5183(7) 0.0845(5) 0.7501(3) 0.0349(14) Uani 1 1 d .
H53 H 0.4140 0.0871 0.7871 0.042 Uiso 1 1 calc R
C54 C 0.6616(9) -0.0244(5) 0.7264(4) 0.0475(17) Uani 1 1 d .
H54 H 0.6702 -0.1082 0.7457 0.057 Uiso 1 1 calc R
C55 C 1.0570(6) 0.0185(5) 0.8126(4) 0.0386(14) Uani 1 1 d .
H55A H 1.1113 0.0886 0.8018 0.046 Uiso 1 1 calc R
H55B H 1.0783 -0.0066 0.8765 0.046 Uiso 1 1 calc R
C56 C 1.1689(7) -0.0901(5) 0.7556(4) 0.0366(13) Uani 1 1 d .
H56A H 1.1159 -0.1608 0.7594 0.055 Uiso 1 1 calc R
H56B H 1.2893 -0.1169 0.7778 0.055 Uiso 1 1 calc R
H56C H 1.1751 -0.0641 0.6921 0.055 Uiso 1 1 calc R
N3 N 0.7974(5) 0.2724(3) 0.8582(2) 0.0198(9) Uani 1 1 d .
N4 N 0.7296(5) 0.0485(3) 0.9391(3) 0.0220(9) Uani 1 1 d .
Cr2 Cr 0.78004(8) 0.10189(6) 0.81005(5) 0.0203(2) Uani 1 1 d .

loop_
_atom_site_aniso_label
_atom_site_aniso_U_11
_atom_site_aniso_U_22
_atom_site_aniso_U_33
_atom_site_aniso_U_23
_atom_site_aniso_U_13
_atom_site_aniso_U_12
C1 0.039(4) 0.044(3) 0.029(3) -0.008(3) 0.010(3) -0.015(3)
C2 0.024(3) 0.024(3) 0.019(3) -0.005(2) 0.003(2) -0.002(2)
C3 0.026(3) 0.027(3) 0.017(3) 0.002(2) 0.004(2) -0.008(2)
C4 0.008(3) 0.021(3) 0.021(3) 0.009(2) -0.005(2) -0.004(2)
C5 0.039(4) 0.026(3) 0.035(3) 0.008(3) 0.004(3) -0.016(3)
C6 0.020(3) 0.019(3) 0.030(3) -0.001(2) 0.005(2) -0.006(2)
C7 0.036(4) 0.029(3) 0.039(4) -0.007(3) 0.003(3) -0.013(3)
C8 0.054(4) 0.021(3) 0.048(4) -0.005(3) 0.009(3) -0.017(3)
C9 0.049(4) 0.044(4) 0.042(4) -0.009(3) -0.001(3) -0.031(3)
C10 0.038(3) 0.050(4) 0.026(3) -0.008(3) 0.001(3) -0.022(3)
C11 0.032(3) 0.030(3) 0.017(3) -0.004(2) -0.001(2) -0.014(2)
C12 0.049(4) 0.019(3) 0.066(4) -0.004(3) 0.002(3) -0.004(3)
C13 0.039(4) 0.040(3) 0.047(4) 0.000(3) -0.012(3) -0.010(3)
C14 0.036(3) 0.017(2) 0.017(3) 0.002(2) 0.005(2) -0.010(2)
C15 0.026(3) 0.019(2) 0.029(3) -0.002(2) -0.002(2) -0.005(2)
C16 0.044(4) 0.026(3) 0.036(3) 0.003(3) 0.006(3) -0.002(3)
C17 0.065(5) 0.028(3) 0.040(4) -0.008(3) 0.017(3) -0.014(3)
C18 0.059(5) 0.041(4) 0.035(3) -0.007(3) 0.004(3) -0.026(3)
C19 0.031(3) 0.028(3) 0.019(3) -0.003(2) -0.002(2) -0.013(2)
C20 0.029(3) 0.036(3) 0.043(4) 0.002(3) -0.010(3) -0.006(3)
C21 0.054(4) 0.048(4) 0.043(4) -0.007(3) -0.022(3) -0.018(3)
C22 0.036(4) 0.049(4) 0.027(3) 0.012(3) -0.002(3) -0.013(3)
C23 0.074(5) 0.033(3) 0.022(3) -0.001(3) 0.013(3) -0.035(3)
C24 0.033(4) 0.075(4) 0.014(3) 0.005(3) 0.001(2) -0.028(3)
C25 0.024(3) 0.034(3) 0.039(4) 0.010(3) 0.012(3) 0.004(2)
C26 0.039(4) 0.036(3) 0.029(3) -0.008(3) 0.005(3) -0.015(3)
C27 0.017(3) 0.042(3) 0.049(4) 0.014(3) -0.001(3) -0.007(2)
C28 0.033(3) 0.025(3) 0.055(4) 0.012(3) -0.010(3) 0.000(2)
N1 0.021(2) 0.020(2) 0.026(2) 0.0008(18) 0.0008(19) -0.0078(18)
N2 0.015(2) 0.019(2) 0.017(2) -0.0032(17) -0.0059(17) -0.0066(17)
Cr1 0.0205(5) 0.0183(5) 0.0212(5) 0.0036(4) -0.0001(4) -0.0070(4)
C29 0.025(3) 0.021(3) 0.022(3) -0.005(2) -0.001(2) -0.004(2)
C30 0.009(3) 0.018(3) 0.027(3) -0.002(2) -0.002(2) 0.003(2)
C31 0.022(3) 0.026(3) 0.018(3) 0.002(2) -0.003(2) -0.008(2)
C32 0.024(3) 0.023(3) 0.024(3) 0.001(2) -0.003(2) -0.003(2)
C33 0.051(4) 0.040(3) 0.030(3) 0.013(3) -0.014(3) -0.028(3)
C34 0.024(3) 0.021(2) 0.019(3) 0.004(2) -0.010(2) -0.008(2)
C35 0.036(4) 0.040(3) 0.028(3) -0.005(3) -0.003(3) -0.014(3)
C36 0.079(5) 0.040(3) 0.025(3) 0.015(3) -0.003(3) -0.032(4)
C37 0.087(5) 0.032(3) 0.027(3) 0.012(3) -0.023(3) -0.025(4)
C38 0.060(4) 0.019(3) 0.034(3) 0.005(2) -0.021(3) 0.002(3)
C39 0.033(3) 0.026(3) 0.028(3) 0.006(2) -0.009(3) -0.004(2)
C40 0.035(4) 0.071(4) 0.044(4) 0.004(3) -0.002(3) -0.024(3)
C41 0.024(3) 0.040(3) 0.034(3) -0.006(3) -0.004(2) 0.002(2)
C42 0.025(3) 0.028(3) 0.019(3) 0.005(2) 0.000(2) -0.010(3)
C43 0.037(3) 0.021(2) 0.016(3) 0.005(2) -0.006(2) -0.011(2)
C44 0.028(3) 0.049(3) 0.029(3) 0.015(3) -0.008(2) -0.016(3)
C45 0.042(4) 0.033(3) 0.041(3) 0.012(3) -0.019(3) -0.023(3)
C46 0.048(4) 0.019(3) 0.048(4) 0.009(3) -0.019(3) -0.014(3)
C47 0.042(4) 0.020(3) 0.039(4) 0.009(3) -0.020(3) -0.013(3)
C48 0.048(4) 0.035(3) 0.050(4) -0.003(3) 0.008(3) -0.018(3)
C49 0.069(5) 0.022(3) 0.049(4) -0.004(3) 0.010(3) -0.011(3)
C50 0.032(4) 0.053(4) 0.028(3) -0.015(3) -0.005(3) 0.004(3)
C51 0.049(4) 0.045(4) 0.016(3) 0.009(3) -0.008(3) -0.022(3)
C52 0.041(4) 0.032(3) 0.037(3) 0.004(3) -0.023(3) -0.005(3)
C53 0.022(3) 0.060(4) 0.028(3) 0.000(3) -0.007(2) -0.018(3)
C54 0.075(5) 0.029(3) 0.047(4) -0.002(3) -0.032(4) -0.024(3)
C55 0.021(3) 0.034(3) 0.056(4) -0.006(3) -0.002(3) -0.002(2)
C56 0.033(3) 0.037(3) 0.036(3) -0.007(3) -0.004(3) -0.004(3)
N3 0.022(2) 0.018(2) 0.017(2) 0.0001(17) -0.0009(18) -0.0024(17)
N4 0.025(2) 0.015(2) 0.027(2) 0.0007(17) -0.0063(19) -0.0060(18)
Cr2 0.0220(5) 0.0190(5) 0.0190(5) -0.0015(4) -0.0020(4) -0.0044(4)

loop_
_atom_type_symbol
_atom_type_description
_atom_type_scat_dispersion_real
_atom_type_scat_dispersion_imag
_atom_type_scat_source
C C 0.0033 0.0016 'International Tables Vol C Tables 4.2.6.8 and 6.1.1.4'
H H 0.0000 0.0000 'International Tables Vol C Tables 4.2.6.8 and 6.1.1.4'
N N 0.0061 0.0033 'International Tables Vol C Tables 4.2.6.8 and 6.1.1.4'
Cr Cr 0.3209 0.6236 'International Tables Vol C Tables 4.2.6.8 and 6.1.1.4'

loop_
_geom_angle_atom_site_label_1
_geom_angle_atom_site_label_2
_geom_angle_atom_site_label_3
_geom_angle
C2 C1 H1A 109.5
C2 C1 H1B 109.5
H1A C1 H1B 109.5
C2 C1 H1C 109.5
H1A C1 H1C 109.5
H1B C1 H1C 109.5
N1 C2 C3 123.0(4)
N1 C2 C1 119.6(4)
C3 C2 C1 117.4(4)
C2 C3 C4 127.7(4)
C2 C3 H3 116.1
C4 C3 H3 116.1
N2 C4 C3 124.5(4)
N2 C4 C5 119.7(4)
C3 C4 C5 115.5(4)
C4 C5 H5A 109.5
C4 C5 H5B 109.5
H5A C5 H5B 109.5
C4 C5 H5C 109.5
H5A C5 H5C 109.5
H5B C5 H5C 109.5
C11 C6 C7 121.0(5)
C11 C6 N1 119.0(4)
C7 C6 N1 120.1(5)
C8 C7 C6 118.1(5)
C8 C7 C12 119.2(5)
C6 C7 C12 122.7(5)
C9 C8 C7 120.7(5)
C9 C8 H8 119.6
C7 C8 H8 119.6
C8 C9 C10 120.5(5)
C8 C9 H9 119.8
C10 C9 H9 119.8
C9 C10 C11 120.4(5)
C9 C10 H10 119.8
C11 C10 H10 119.8
C6 C11 C10 119.1(5)
C6 C11 C13 122.4(4)
C10 C11 C13 118.4(5)
C7 C12 H12A 109.5
C7 C12 H12B 109.5
H12A C12 H12B 109.5
C7 C12 H12C 109.5
H12A C12 H12C 109.5
H12B C12 H12C 109.5
C11 C13 H13A 109.5
C11 C13 H13B 109.5
H13A C13 H13B 109.5
C11 C13 H13C 109.5
H13A C13 H13C 109.5
H13B C13 H13C 109.5
C19 C14 C15 120.5(4)
C19 C14 N2 121.3(4)
C15 C14 N2 118.1(4)
C16 C15 C14 119.1(5)
C16 C15 C20 119.7(5)
C14 C15 C20 121.2(4)
C17 C16 C15 120.2(5)
C17 C16 H16 119.9
C15 C16 H16 119.9
C18 C17 C16 120.8(5)
C18 C17 H17 119.6
C16 C17 H17 119.6
C17 C18 C19 120.0(5)
C17 C18 H18 120.0
C19 C18 H18 120.0
C14 C19 C18 119.2(5)
C14 C19 C21 121.8(4)
C18 C19 C21 119.0(5)
C15 C20 H20A 109.5
C15 C20 H20B 109.5
H20A C20 H20B 109.5
C15 C20 H20C 109.5
H20A C20 H20C 109.5
H20B C20 H20C 109.5
C19 C21 H21A 109.5
C19 C21 H21B 109.5
H21A C21 H21B 109.5
C19 C21 H21C 109.5
H21A C21 H21C 109.5
H21B C21 H21C 109.5
C23 C22 C26 107.8(5)
C23 C22 Cr1 71.9(3)
C26 C22 Cr1 73.1(3)
C23 C22 H22 126.1
C26 C22 H22 126.1
Cr1 C22 H22 120.7
C24 C23 C22 107.4(5)
C24 C23 Cr1 74.2(3)
C22 C23 Cr1 72.2(3)
C24 C23 H23 126.3
C22 C23 H23 126.3
Cr1 C23 H23 119.2
C25 C24 C23 110.0(5)
C25 C24 Cr1 74.0(3)
C23 C24 Cr1 70.3(3)
C25 C24 H24 125.0
C23 C24 H24 125.0
Cr1 C24 H24 122.2
C24 C25 C26 107.0(5)
C24 C25 Cr1 71.9(3)
C26 C25 Cr1 70.2(3)
C24 C25 H25 126.5
C26 C25 H25 126.5
Cr1 C25 H25 123.1
C22 C26 C25 107.8(5)
C22 C26 Cr1 71.2(3)
C25 C26 Cr1 74.0(3)
C22 C26 H26 126.1
C25 C26 H26 126.1
Cr1 C26 H26 120.5
C28 C27 Cr1 127.1(3)
C28 C27 H27A 105.5
Cr1 C27 H27A 105.5
C28 C27 H27B 105.5
Cr1 C27 H27B 105.5
H27A C27 H27B 106.1
C27 C28 H28A 109.5
C27 C28 H28B 109.5
H28A C28 H28B 109.5
C27 C28 H28C 109.5
H28A C28 H28C 109.5
H28B C28 H28C 109.5
C2 N1 C6 116.3(4)
C2 N1 Cr1 121.6(3)
C6 N1 Cr1 122.1(3)
C4 N2 C14 119.6(4)
C4 N2 Cr1 121.5(3)
C14 N2 Cr1 118.9(3)
N1 Cr1 N2 89.99(14)
N1 Cr1 C27 94.7(2)
N2 Cr1 C27 91.98(16)
N1 Cr1 C23 101.28(17)
N2 Cr1 C23 156.18(19)
C27 Cr1 C23 107.7(2)
N1 Cr1 C22 134.43(18)
N2 Cr1 C22 135.35(18)
C27 Cr1 C22 88.9(2)
C23 Cr1 C22 35.92(18)
N1 Cr1 C26 154.55(17)
N2 Cr1 C26 102.75(16)
C27 Cr1 C26 106.6(2)
C23 Cr1 C26 59.42(18)
C22 Cr1 C26 35.70(18)
N1 Cr1 C24 96.33(17)
N2 Cr1 C24 123.11(19)
C27 Cr1 C24 143.06(19)
C23 Cr1 C24 35.4(2)
C22 Cr1 C24 58.82(19)
C26 Cr1 C24 58.25(19)
N1 Cr1 C25 121.53(18)
N2 Cr1 C25 97.44(17)
C27 Cr1 C25 142.4(2)
C23 Cr1 C25 58.77(19)
C22 Cr1 C25 59.3(2)
C26 Cr1 C25 35.77(18)
C24 Cr1 C25 34.11(17)
C30 C29 H29A 109.5
C30 C29 H29B 109.5
H29A C29 H29B 109.5
C30 C29 H29C 109.5
H29A C29 H29C 109.5
H29B C29 H29C 109.5
N3 C30 C31 123.4(4)
N3 C30 C29 119.9(4)
C31 C30 C29 116.7(4)
C32 C31 C30 126.9(4)
C32 C31 H31 116.5
C30 C31 H31 116.5
N4 C32 C31 124.6(4)
N4 C32 C33 120.3(4)
C31 C32 C33 115.1(4)
C32 C33 H33A 109.5
C32 C33 H33B 109.5
H33A C33 H33B 109.5
C32 C33 H33C 109.5
H33A C33 H33C 109.5
H33B C33 H33C 109.5
C35 C34 C39 119.6(4)
C35 C34 N3 121.8(4)
C39 C34 N3 118.6(4)
C36 C35 C34 119.5(5)
C36 C35 C40 119.7(5)
C34 C35 C40 120.7(5)
C35 C36 C37 120.5(5)
C35 C36 H36 119.8
C37 C36 H36 119.8
C38 C37 C36 121.0(5)
C38 C37 H37 119.5
C36 C37 H37 119.5
C37 C38 C39 120.7(5)
C37 C38 H38 119.7
C39 C38 H38 119.7
C38 C39 C34 118.7(5)
C38 C39 C41 119.4(5)
C34 C39 C41 121.9(4)
C35 C40 H40A 109.5
C35 C40 H40B 109.5
H40A C40 H40B 109.5
C35 C40 H40C 109.5
H40A C40 H40C 109.5
H40B C40 H40C 109.5
C39 C41 H41A 109.5
C39 C41 H41B 109.5
H41A C41 H41B 109.5
C39 C41 H41C 109.5
H41A C41 H41C 109.5
H41B C41 H41C 109.5
C43 C42 C47 122.9(5)
C43 C42 N4 119.8(4)
C47 C42 N4 117.3(4)
C42 C43 C44 118.9(4)
C42 C43 C48 122.0(4)
C44 C43 C48 119.1(5)
C45 C44 C43 120.4(5)
C45 C44 H44 119.8
C43 C44 H44 119.8
C46 C45 C44 120.4(5)
C46 C45 H45 119.8
C44 C45 H45 119.8
C45 C46 C47 122.1(5)
C45 C46 H46 118.9
C47 C46 H46 118.9
C46 C47 C42 115.3(5)
C46 C47 C49 120.2(4)
C42 C47 C49 124.5(4)
C43 C48 H48A 109.5
C43 C48 H48B 109.5
H48A C48 H48B 109.5
C43 C48 H48C 109.5
H48A C48 H48C 109.5
H48B C48 H48C 109.5
C47 C49 H49A 109.5
C47 C49 H49B 109.5
H49A C49 H49B 109.5
C47 C49 H49C 109.5
H49A C49 H49C 109.5
H49B C49 H49C 109.5
C54 C50 C51 106.5(5)
C54 C50 Cr2 71.9(3)
C51 C50 Cr2 72.2(3)
C54 C50 H50 126.8
C51 C50 H50 126.7
Cr2 C50 H50 121.1
C52 C51 C50 108.6(5)
C52 C51 Cr2 74.7(3)
C50 C51 Cr2 71.7(3)
C52 C51 H51 125.7
C50 C51 H51 125.7
Cr2 C51 H51 119.6
C53 C52 C51 109.0(5)
C53 C52 Cr2 72.5(3)
C51 C52 Cr2 70.2(3)
C53 C52 H52 125.5
C51 C52 H52 125.5
Cr2 C52 H52 123.4
C52 C53 C54 106.9(5)
C52 C53 Cr2 72.9(3)
C54 C53 Cr2 69.6(3)
C52 C53 H53 126.5
C54 C53 H53 126.5
Cr2 C53 H53 122.7
C50 C54 C53 109.0(5)
C50 C54 Cr2 72.2(3)
C53 C54 Cr2 74.6(3)
C50 C54 H54 125.5
C53 C54 H54 125.5
Cr2 C54 H54 119.5
C56 C55 Cr2 127.4(4)
C56 C55 H55A 105.5
Cr2 C55 H55A 105.5
C56 C55 H55B 105.5
Cr2 C55 H55B 105.5
H55A C55 H55B 106.0
C55 C56 H56A 109.5
C55 C56 H56B 109.5
H56A C56 H56B 109.5
C55 C56 H56C 109.5
H56A C56 H56C 109.5
H56B C56 H56C 109.5
C30 N3 C34 116.4(4)
C30 N3 Cr2 121.2(3)
C34 N3 Cr2 122.4(3)
C32 N4 C42 116.4(4)
C32 N4 Cr2 121.3(3)
C42 N4 Cr2 122.3(3)
N4 Cr2 N3 90.85(14)
N4 Cr2 C55 93.6(2)
N3 Cr2 C55 92.56(17)
N4 Cr2 C54 101.24(19)
N3 Cr2 C54 154.32(18)
C55 Cr2 C54 109.0(2)
N4 Cr2 C50 133.50(19)
N3 Cr2 C50 135.47(19)
C55 Cr2 C50 88.9(2)
C54 Cr2 C50 35.9(2)
N4 Cr2 C51 155.83(18)
N3 Cr2 C51 102.00(17)
C55 Cr2 C51 106.0(2)
C54 Cr2 C51 59.4(2)
C50 Cr2 C51 36.12(18)
N4 Cr2 C53 97.08(17)
N3 Cr2 C53 120.73(18)
C55 Cr2 C53 144.7(2)
C54 Cr2 C53 35.84(19)
C50 Cr2 C53 59.7(2)
C51 Cr2 C53 58.76(19)
N4 Cr2 C52 124.06(18)
N3 Cr2 C52 95.88(17)
C55 Cr2 C52 141.1(2)
C54 Cr2 C52 58.57(19)
C50 Cr2 C52 59.2(2)
C51 Cr2 C52 35.10(18)
C53 Cr2 C52 34.57(17)

loop_
_geom_bond_atom_site_label_1
_geom_bond_atom_site_label_2
_geom_bond_distance
C1 C2 1.502(6)
C1 H1A 0.9800
C1 H1B 0.9800
C1 H1C 0.9800
C2 N1 1.371(5)
C2 C3 1.378(6)
C3 C4 1.411(6)
C3 H3 0.9500
C4 N2 1.314(6)
C4 C5 1.530(6)
C5 H5A 0.9800
C5 H5B 0.9800
C5 H5C 0.9800
C6 C11 1.383(7)
C6 C7 1.409(7)
C6 N1 1.447(6)
C7 C8 1.398(7)
C7 C12 1.503(7)
C8 C9 1.371(7)
C8 H8 0.9500
C9 C10 1.383(7)
C9 H9 0.9500
C10 C11 1.391(6)
C10 H10 0.9500
C11 C13 1.519(6)
C12 H12A 0.9800
C12 H12B 0.9800
C12 H12C 0.9800
C13 H13A 0.9800
C13 H13B 0.9800
C13 H13C 0.9800
C14 C19 1.399(6)
C14 C15 1.404(6)
C14 N2 1.457(5)
C15 C16 1.397(6)
C15 C20 1.500(6)
C16 C17 1.387(7)
C16 H16 0.9500
C17 C18 1.383(8)
C17 H17 0.9500
C18 C19 1.402(7)
C18 H18 0.9500
C19 C21 1.525(7)
C20 H20A 0.9800
C20 H20B 0.9800
C20 H20C 0.9800
C21 H21A 0.9800
C21 H21B 0.9800
C21 H21C 0.9800
C22 C23 1.393(7)
C22 C26 1.394(7)
C22 Cr1 2.262(5)
C22 H22 0.9500
C23 C24 1.390(8)
C23 Cr1 2.257(5)
C23 H23 0.9500
C24 C25 1.362(7)
C24 Cr1 2.307(5)
C24 H24 0.9500
C25 C26 1.419(7)
C25 Cr1 2.334(5)
C25 H25 0.9500
C26 Cr1 2.285(5)
C26 H26 0.9500
C27 C28 1.507(6)
C27 Cr1 2.090(5)
C27 H27A 0.9900
C27 H27B 0.9900
C28 H28A 0.9800
C28 H28B 0.9800
C28 H28C 0.9800
N1 Cr1 2.029(4)
N2 Cr1 2.051(3)
C29 C30 1.498(6)
C29 H29A 0.9800
C29 H29B 0.9800
C29 H29C 0.9800
C30 N3 1.353(6)
C30 C31 1.413(6)
C31 C32 1.407(6)
C31 H31 0.9500
C32 N4 1.323(6)
C32 C33 1.522(6)
C33 H33A 0.9800
C33 H33B 0.9800
C33 H33C 0.9800
C34 C35 1.401(6)
C34 C39 1.412(6)
C34 N3 1.443(5)
C35 C36 1.376(7)
C35 C40 1.530(7)
C36 C37 1.384(8)
C36 H36 0.9500
C37 C38 1.350(7)
C37 H37 0.9500
C38 C39 1.401(6)
C38 H38 0.9500
C39 C41 1.518(7)
C40 H40A 0.9800
C40 H40B 0.9800
C40 H40C 0.9800
C41 H41A 0.9800
C41 H41B 0.9800
C41 H41C 0.9800
C42 C43 1.375(6)
C42 C47 1.420(7)
C42 N4 1.467(6)
C43 C44 1.390(6)
C43 C48 1.508(6)
C44 C45 1.382(7)
C44 H44 0.9500
C45 C46 1.366(7)
C45 H45 0.9500
C46 C47 1.416(7)
C46 H46 0.9500
C47 C49 1.495(7)
C48 H48A 0.9800
C48 H48B 0.9800
C48 H48C 0.9800
C49 H49A 0.9800
C49 H49B 0.9800
C49 H49C 0.9800
C50 C54 1.400(8)
C50 C51 1.410(7)
C50 Cr2 2.271(5)
C50 H50 0.9500
C51 C52 1.392(7)
C51 Cr2 2.277(5)
C51 H51 0.9500
C52 C53 1.387(7)
C52 Cr2 2.335(5)
C52 H52 0.9500
C53 C54 1.416(7)
C53 Cr2 2.331(5)
C53 H53 0.9500
C54 Cr2 2.267(5)
C54 H54 0.9500
C55 C56 1.487(7)
C55 Cr2 2.104(5)
C55 H55A 0.9900
C55 H55B 0.9900
C56 H56A 0.9800
C56 H56B 0.9800
C56 H56C 0.9800
N3 Cr2 2.043(3)
N4 Cr2 2.039(4)

loop_
_geom_torsion_atom_site_label_1
_geom_torsion_atom_site_label_2
_geom_torsion_atom_site_label_3
_geom_torsion_atom_site_label_4
_geom_torsion
N1 C2 C3 C4 -12.9(8)
C1 C2 C3 C4 164.8(5)
C2 C3 C4 N2 13.4(8)
C2 C3 C4 C5 -160.9(5)
C11 C6 C7 C8 -4.4(8)
N1 C6 C7 C8 175.3(5)
C11 C6 C7 C12 177.2(5)
N1 C6 C7 C12 -3.1(8)
C6 C7 C8 C9 2.2(8)
C12 C7 C8 C9 -179.4(5)
C7 C8 C9 C10 0.6(9)
C8 C9 C10 C11 -1.3(8)
C7 C6 C11 C10 3.8(8)
N1 C6 C11 C10 -175.9(4)
C7 C6 C11 C13 -178.3(5)
N1 C6 C11 C13 2.0(7)
C9 C10 C11 C6 -0.9(7)
C9 C10 C11 C13 -178.9(5)
C19 C14 C15 C16 -4.8(7)
N2 C14 C15 C16 176.8(4)
C19 C14 C15 C20 174.6(4)
N2 C14 C15 C20 -3.8(6)
C14 C15 C16 C17 1.7(7)
C20 C15 C16 C17 -177.7(4)
C15 C16 C17 C18 2.0(8)
C16 C17 C18 C19 -2.6(8)
C15 C14 C19 C18 4.2(7)
N2 C14 C19 C18 -177.5(4)
C15 C14 C19 C21 -176.3(4)
N2 C14 C19 C21 2.1(7)
C17 C18 C19 C14 -0.5(7)
C17 C18 C19 C21 180.0(5)
C26 C22 C23 C24 -1.7(6)
Cr1 C22 C23 C24 -66.4(4)
C26 C22 C23 Cr1 64.7(4)
C22 C23 C24 C25 1.3(6)
Cr1 C23 C24 C25 -63.8(4)
C22 C23 C24 Cr1 65.1(3)
C23 C24 C25 C26 -0.3(6)
Cr1 C24 C25 C26 -61.8(3)
C23 C24 C25 Cr1 61.5(4)
C23 C22 C26 C25 1.5(6)
Cr1 C22 C26 C25 65.5(4)
C23 C22 C26 Cr1 -64.0(4)
C24 C25 C26 C22 -0.7(6)
Cr1 C25 C26 C22 -63.7(3)
C24 C25 C26 Cr1 62.9(4)
C3 C2 N1 C6 164.8(4)
C1 C2 N1 C6 -12.9(6)
C3 C2 N1 Cr1 -16.7(6)
C1 C2 N1 Cr1 165.6(3)
C11 C6 N1 C2 -81.9(6)
C7 C6 N1 C2 98.4(6)
C11 C6 N1 Cr1 99.6(5)
C7 C6 N1 Cr1 -80.1(6)
C3 C4 N2 C14 -165.8(4)
C5 C4 N2 C14 8.3(6)
C3 C4 N2 Cr1 16.0(6)
C5 C4 N2 Cr1 -169.9(3)
C19 C14 N2 C4 -89.1(5)
C15 C14 N2 C4 89.3(5)
C19 C14 N2 Cr1 89.1(4)
C15 C14 N2 Cr1 -92.5(4)
C2 N1 Cr1 N2 32.0(4)
C6 N1 Cr1 N2 -149.5(4)
C2 N1 Cr1 C27 -59.9(4)
C6 N1 Cr1 C27 118.5(4)
C2 N1 Cr1 C23 -169.1(4)
C6 N1 Cr1 C23 9.3(4)
C2 N1 Cr1 C22 -153.0(4)
C6 N1 Cr1 C22 25.4(5)
C2 N1 Cr1 C26 152.9(4)
C6 N1 Cr1 C26 -28.7(6)
C2 N1 Cr1 C24 155.4(4)
C6 N1 Cr1 C24 -26.2(4)
C2 N1 Cr1 C25 130.8(4)
C6 N1 Cr1 C25 -50.8(4)
C4 N2 Cr1 N1 -31.8(4)
C14 N2 Cr1 N1 150.0(3)
C4 N2 Cr1 C27 62.9(4)
C14 N2 Cr1 C27 -115.3(3)
C4 N2 Cr1 C23 -150.7(5)
C14 N2 Cr1 C23 31.0(6)
C4 N2 Cr1 C22 153.3(3)
C14 N2 Cr1 C22 -24.9(4)
C4 N2 Cr1 C26 170.4(4)
C14 N2 Cr1 C26 -7.8(4)
C4 N2 Cr1 C24 -129.3(3)
C14 N2 Cr1 C24 52.4(4)
C4 N2 Cr1 C25 -153.6(4)
C14 N2 Cr1 C25 28.2(3)
C28 C27 Cr1 N1 -105.4(5)
C28 C27 Cr1 N2 164.4(5)
C28 C27 Cr1 C23 -2.0(5)
C28 C27 Cr1 C22 29.1(5)
C28 C27 Cr1 C26 60.5(5)
C28 C27 Cr1 C24 1.6(7)
C28 C27 Cr1 C25 59.5(6)
C24 C23 Cr1 N1 -85.0(3)
C22 C23 Cr1 N1 160.3(3)
C24 C23 Cr1 N2 31.8(6)
C22 C23 Cr1 N2 -82.9(6)
C24 C23 Cr1 C27 176.3(3)
C22 C23 Cr1 C27 61.6(4)
C24 C23 Cr1 C22 114.7(5)
C24 C23 Cr1 C26 77.1(3)
C22 C23 Cr1 C26 -37.6(3)
C22 C23 Cr1 C24 -114.7(5)
C24 C23 Cr1 C25 35.1(3)
C22 C23 Cr1 C25 -79.5(4)
C23 C22 Cr1 N1 -27.6(5)
C26 C22 Cr1 N1 -143.4(3)
C23 C22 Cr1 N2 145.2(3)
C26 C22 Cr1 N2 29.4(4)
C23 C22 Cr1 C27 -123.0(4)
C26 C22 Cr1 C27 121.1(4)
C26 C22 Cr1 C23 -115.8(5)
C23 C22 Cr1 C26 115.8(5)
C23 C22 Cr1 C24 38.0(3)
C26 C22 Cr1 C24 -77.8(4)
C23 C22 Cr1 C25 78.0(4)
C26 C22 Cr1 C25 -37.8(3)
C22 C26 Cr1 N1 82.4(5)
C25 C26 Cr1 N1 -33.3(6)
C22 C26 Cr1 N2 -159.3(3)
C25 C26 Cr1 N2 85.0(3)
C22 C26 Cr1 C27 -63.3(4)
C25 C26 Cr1 C27 -179.0(3)
C22 C26 Cr1 C23 37.8(3)
C25 C26 Cr1 C23 -77.9(3)
C25 C26 Cr1 C22 -115.7(4)
C22 C26 Cr1 C24 79.5(4)
C25 C26 Cr1 C24 -36.2(3)
C22 C26 Cr1 C25 115.7(4)
C25 C24 Cr1 N1 -140.7(3)
C23 C24 Cr1 N1 100.6(3)
C25 C24 Cr1 N2 -46.6(4)
C23 C24 Cr1 N2 -165.3(3)
C25 C24 Cr1 C27 112.8(4)
C23 C24 Cr1 C27 -5.9(5)
C25 C24 Cr1 C23 118.7(5)
C25 C24 Cr1 C22 80.1(4)
C23 C24 Cr1 C22 -38.5(3)
C25 C24 Cr1 C26 38.0(3)
C23 C24 Cr1 C26 -80.7(3)
C23 C24 Cr1 C25 -118.7(5)
C24 C25 Cr1 N1 47.5(4)
C26 C25 Cr1 N1 163.9(3)
C24 C25 Cr1 N2 142.1(3)
C26 C25 Cr1 N2 -101.5(3)
C24 C25 Cr1 C27 -114.8(4)
C26 C25 Cr1 C27 1.6(5)
C24 C25 Cr1 C23 -36.5(3)
C26 C25 Cr1 C23 79.9(3)
C24 C25 Cr1 C22 -78.7(4)
C26 C25 Cr1 C22 37.7(3)
C24 C25 Cr1 C26 -116.4(5)
C26 C25 Cr1 C24 116.4(5)
N3 C30 C31 C32 -16.2(8)
C29 C30 C31 C32 163.5(4)
C30 C31 C32 N4 15.3(8)
C30 C31 C32 C33 -162.3(5)
C39 C34 C35 C36 -0.2(7)
N3 C34 C35 C36 -178.5(4)
C39 C34 C35 C40 -179.3(5)
N3 C34 C35 C40 2.4(7)
C34 C35 C36 C37 -0.1(8)
C40 C35 C36 C37 179.0(5)
C35 C36 C37 C38 -0.2(8)
C36 C37 C38 C39 0.8(8)
C37 C38 C39 C34 -1.0(8)
C37 C38 C39 C41 178.6(5)
C35 C34 C39 C38 0.7(7)
N3 C34 C39 C38 179.1(4)
C35 C34 C39 C41 -178.9(4)
N3 C34 C39 C41 -0.5(7)
C47 C42 C43 C44 -0.9(7)
N4 C42 C43 C44 178.5(4)
C47 C42 C43 C48 180.0(5)
N4 C42 C43 C48 -0.6(7)
C42 C43 C44 C45 0.1(7)
C48 C43 C44 C45 179.3(5)
C43 C44 C45 C46 -0.5(8)
C44 C45 C46 C47 1.7(8)
C45 C46 C47 C42 -2.3(8)
C45 C46 C47 C49 177.1(5)
C43 C42 C47 C46 1.9(8)
N4 C42 C47 C46 -177.5(4)
C43 C42 C47 C49 -177.5(5)
N4 C42 C47 C49 3.1(8)
C54 C50 C51 C52 -2.1(6)
Cr2 C50 C51 C52 -66.2(4)
C54 C50 C51 Cr2 64.1(4)
C50 C51 C52 C53 1.7(6)
Cr2 C51 C52 C53 -62.5(4)
C50 C51 C52 Cr2 64.2(4)
C51 C52 C53 C54 -0.6(6)
Cr2 C52 C53 C54 -61.6(4)
C51 C52 C53 Cr2 61.0(4)
C51 C50 C54 C53 1.7(6)
Cr2 C50 C54 C53 66.0(4)
C51 C50 C54 Cr2 -64.3(4)
C52 C53 C54 C50 -0.7(6)
Cr2 C53 C54 C50 -64.5(4)
C52 C53 C54 Cr2 63.8(4)
C31 C30 N3 C34 168.3(4)
C29 C30 N3 C34 -11.4(6)
C31 C30 N3 Cr2 -13.5(6)
C29 C30 N3 Cr2 166.8(3)
C35 C34 N3 C30 90.2(6)
C39 C34 N3 C30 -88.1(5)
C35 C34 N3 Cr2 -87.9(5)
C39 C34 N3 Cr2 93.7(5)
C31 C32 N4 C42 -163.6(4)
C33 C32 N4 C42 13.8(7)
C31 C32 N4 Cr2 15.4(7)
C33 C32 N4 Cr2 -167.2(3)
C43 C42 N4 C32 79.3(6)
C47 C42 N4 C32 -101.2(5)
C43 C42 N4 Cr2 -99.6(5)
C47 C42 N4 Cr2 79.8(5)
C32 N4 Cr2 N3 -31.6(4)
C42 N4 Cr2 N3 147.3(3)
C32 N4 Cr2 C55 61.0(4)
C42 N4 Cr2 C55 -120.1(4)
C32 N4 Cr2 C54 171.2(4)
C42 N4 Cr2 C54 -9.9(4)
C32 N4 Cr2 C50 152.9(4)
C42 N4 Cr2 C50 -28.2(5)
C32 N4 Cr2 C51 -154.4(4)
C42 N4 Cr2 C51 24.6(6)
C32 N4 Cr2 C53 -152.7(4)
C42 N4 Cr2 C53 26.2(4)
C32 N4 Cr2 C52 -129.3(4)
C42 N4 Cr2 C52 49.6(4)
C30 N3 Cr2 N4 30.6(4)
C34 N3 Cr2 N4 -151.3(3)
C30 N3 Cr2 C55 -63.0(4)
C34 N3 Cr2 C55 115.0(4)
C30 N3 Cr2 C54 149.3(5)
C34 N3 Cr2 C54 -32.6(6)
C30 N3 Cr2 C50 -154.0(4)
C34 N3 Cr2 C50 24.0(4)
C30 N3 Cr2 C51 -170.0(4)
C34 N3 Cr2 C51 8.1(4)
C30 N3 Cr2 C53 129.4(4)
C34 N3 Cr2 C53 -52.6(4)
C30 N3 Cr2 C52 155.0(4)
C34 N3 Cr2 C52 -26.9(4)
C56 C55 Cr2 N4 114.8(5)
C56 C55 Cr2 N3 -154.1(5)
C56 C55 Cr2 C54 11.6(6)
C56 C55 Cr2 C50 -18.7(5)
C56 C55 Cr2 C51 -50.9(5)
C56 C55 Cr2 C53 7.2(7)
C56 C55 Cr2 C52 -51.5(6)
C50 C54 Cr2 N4 -157.2(3)
C53 C54 Cr2 N4 86.5(3)
C50 C54 Cr2 N3 86.2(6)
C53 C54 Cr2 N3 -30.1(7)
C50 C54 Cr2 C55 -59.3(4)
C53 C54 Cr2 C55 -175.6(3)
C53 C54 Cr2 C50 -116.3(5)
C50 C54 Cr2 C51 38.4(3)
C53 C54 Cr2 C51 -77.9(3)
C50 C54 Cr2 C53 116.3(5)
C50 C54 Cr2 C52 79.6(4)
C53 C54 Cr2 C52 -36.7(3)
C54 C50 Cr2 N4 31.6(4)
C51 C50 Cr2 N4 146.4(3)
C54 C50 Cr2 N3 -141.9(3)
C51 C50 Cr2 N3 -27.1(4)
C54 C50 Cr2 C55 125.5(4)
C51 C50 Cr2 C55 -119.6(4)
C51 C50 Cr2 C54 114.8(5)
C54 C50 Cr2 C51 -114.8(5)
C54 C50 Cr2 C53 -37.4(3)
C51 C50 Cr2 C53 77.4(4)
C54 C50 Cr2 C52 -77.8(4)
C51 C50 Cr2 C52 37.0(3)
C52 C51 Cr2 N4 37.6(6)
C50 C51 Cr2 N4 -78.4(6)
C52 C51 Cr2 N3 -83.1(3)
C50 C51 Cr2 N3 160.9(3)
C52 C51 Cr2 C55 -179.3(3)
C50 C51 Cr2 C55 64.7(4)
C52 C51 Cr2 C54 77.8(3)
C50 C51 Cr2 C54 -38.2(3)
C52 C51 Cr2 C50 116.0(5)
C52 C51 Cr2 C53 35.7(3)
C50 C51 Cr2 C53 -80.3(4)
C50 C51 Cr2 C52 -116.0(5)
C52 C53 Cr2 N4 144.5(3)
C54 C53 Cr2 N4 -99.4(3)
C52 C53 Cr2 N3 49.3(4)
C54 C53 Cr2 N3 165.4(3)
C52 C53 Cr2 C55 -108.9(4)
C54 C53 Cr2 C55 7.1(5)
C52 C53 Cr2 C54 -116.1(5)
C52 C53 Cr2 C50 -78.5(4)
C54 C53 Cr2 C50 37.5(3)
C52 C53 Cr2 C51 -36.3(3)
C54 C53 Cr2 C51 79.8(4)
C54 C53 Cr2 C52 116.1(5)
C53 C52 Cr2 N4 -44.1(4)
C51 C52 Cr2 N4 -162.4(3)
C53 C52 Cr2 N3 -139.1(3)
C51 C52 Cr2 N3 102.5(3)
C53 C52 Cr2 C55 119.4(4)
C51 C52 Cr2 C55 1.0(5)
C53 C52 Cr2 C54 38.0(3)
C51 C52 Cr2 C54 -80.3(4)
C53 C52 Cr2 C50 80.3(4)
C51 C52 Cr2 C50 -38.1(3)
C53 C52 Cr2 C51 118.4(5)
C51 C52 Cr2 C53 -118.4(5)
